data_4500740
loop_
_publ_author_name
'Kohmoto, Shigeo'
'Okuyama, Shinpei'
'Yokota, Nobuyuki,'
'Takahashi, Masahiro'
'Kishikawa, Keiki'
'Masu, Hyuma'
'Azumaya, Isao'

_publ_section_title
;
 Generation of Zwitterionic Water Channels: Biszwitterionic Imidazolium
 Carboxylates as Hydrogen-Bonding Acceptors
;
_journal_issue 9
_journal_name_full 'Crystal Growth &amp; Design'
_journal_page_first 3698
_journal_paper_doi 10.1021/cg200232b
_journal_volume 11
_journal_year 2011
_chemical_formula_moiety 'C22 H20 N4 O4, 2(H2 O), 2(O)'
_chemical_formula_sum 'C22 H24 N4 O8'
_chemical_formula_weight 472.45
_chemical_name_systematic
; 
 ? 
;
_space_group_IT_number 2
_symmetry_cell_setting triclinic
_symmetry_space_group_name_Hall '-P 1'
_symmetry_space_group_name_H-M 'P -1'
_atom_sites_solution_hydrogens geom
_atom_sites_solution_primary direct
_atom_sites_solution_secondary difmap
_audit_creation_method SHELXL-97
_cell_angle_alpha 69.426(3)
_cell_angle_beta 87.476(3)
_cell_angle_gamma 81.127(3)
_cell_formula_units_Z 1
_cell_length_a 4.7129(13)
_cell_length_b 10.011(3)
_cell_length_c 12.908(4)
_cell_measurement_reflns_used 896
_cell_measurement_temperature 100
_cell_measurement_theta_max 24.59
_cell_measurement_theta_min 2.25
_cell_volume 563.3(3)
_computing_cell_refinement 'APEX2 (Bruker AXS, 2006)'
_computing_data_collection 'APEX2 (Bruker AXS, 2006)'
_computing_data_reduction 'SAINT (Bruker AXS, 2004)'
_computing_molecular_graphics 'XSHEL (Bruker AXS,2002)'
_computing_publication_material 'XCIF (Bruker AXS, 2001)'
_computing_structure_refinement 'SHELXL-97 (Sheldrick, 1997)'
_computing_structure_solution 'SHELXS-97 (Sheldrick, 1997)'
_diffrn_ambient_temperature 100
_diffrn_detector_area_resol_mean 8.333
_diffrn_measured_fraction_theta_full 0.963
_diffrn_measured_fraction_theta_max 0.855
_diffrn_measurement_device_type 'Bruker APEXII CCD area detector'
_diffrn_measurement_method 'omega scans'
_diffrn_radiation_monochromator graphite
_diffrn_radiation_source 'fine-focus sealed tube'
_diffrn_radiation_type MoK\a
_diffrn_radiation_wavelength 0.71073
_diffrn_reflns_av_R_equivalents 0.0099
_diffrn_reflns_av_sigmaI/netI 0.0309
_diffrn_reflns_limit_h_max 5
_diffrn_reflns_limit_h_min -5
_diffrn_reflns_limit_k_max 12
_diffrn_reflns_limit_k_min -12
_diffrn_reflns_limit_l_max 11
_diffrn_reflns_limit_l_min -15
_diffrn_reflns_number 2732
_diffrn_reflns_theta_full 25.00
_diffrn_reflns_theta_max 27.17
_diffrn_reflns_theta_min 2.20
_exptl_absorpt_coefficient_mu 0.108
_exptl_absorpt_correction_T_max 0.9893
_exptl_absorpt_correction_T_min 0.9684
_exptl_absorpt_correction_type empirical
_exptl_absorpt_process_details
;
SADABS Sheldrick 1996
;
_exptl_crystal_colour colourless
_exptl_crystal_density_diffrn 1.393
_exptl_crystal_density_method 'not measured'
_exptl_crystal_description needle
_exptl_crystal_F_000 248
_exptl_crystal_size_max 0.30
_exptl_crystal_size_mid 0.10
_exptl_crystal_size_min 0.10
_refine_diff_density_max 0.597
_refine_diff_density_min -0.243
_refine_diff_density_rms 0.057
_refine_ls_extinction_method none
_refine_ls_goodness_of_fit_ref 1.051
_refine_ls_hydrogen_treatment mixed
_refine_ls_matrix_type full
_refine_ls_number_parameters 208
_refine_ls_number_reflns 2126
_refine_ls_number_restraints 43
_refine_ls_restrained_S_all 1.042
_refine_ls_R_factor_all 0.0767
_refine_ls_R_factor_gt 0.0560
_refine_ls_shift/su_max 0.000
_refine_ls_shift/su_mean 0.000
_refine_ls_structure_factor_coef Fsqd
_refine_ls_weighting_details 'calc w=1/[\s^2^(Fo^2^)+(0.0744P)^2^+0.4116P] where P=(Fo^2^+2Fc^2^)/3'
_refine_ls_weighting_scheme calc
_refine_ls_wR_factor_gt 0.1431
_refine_ls_wR_factor_ref 0.1571
_reflns_number_gt 1584
_reflns_number_total 2126
_reflns_threshold_expression >2sigma(I)
_cod_data_source_file cg200232b_si_002.cif
_cod_data_source_block 2a(a1006291mas)
_cod_depositor_comments
;
The following automatic conversions were performed:

'_symmetry_cell_setting' value 'Triclinic' changed to 'triclinic'
according to /home/saulius/struct/CIF-dictionaries/cif_core.dic
dictionary named 'cif_core.dic' version 2.4.1 from 2010-06-29.

Automatic conversion script
Id: cif_fix_values 1715 2011-07-08 13:25:40Z adriana 
;
_cod_original_sg_symbol_H-M 'P-1   '
_cod_database_code 4500740

loop_
_symmetry_equiv_pos_as_xyz
'x, y, z'
'-x, -y, -z'

loop_
_atom_site_label
_atom_site_type_symbol
_atom_site_fract_x
_atom_site_fract_y
_atom_site_fract_z
_atom_site_U_iso_or_equiv
_atom_site_adp_type
_atom_site_occupancy
_atom_site_symmetry_multiplicity
_atom_site_calc_flag
_atom_site_refinement_flags
_atom_site_disorder_assembly
_atom_site_disorder_group
C1A C 0.414(2) 0.4324(6) 0.8884(8) 0.0268(12) Uani 0.802(7) 1 d PD A 1
C2A C 0.3714(9) 0.3044(5) 0.9760(3) 0.0321(9) Uani 0.802(7) 1 d PD A 1
H2A H 0.4927 0.2166 0.9827 0.039 Uiso 0.802(7) 1 calc PR A 1
C3A C 0.1586(7) 0.3055(4) 1.0507(3) 0.0306(10) Uani 0.802(7) 1 d PD . 1
H3A H 0.1309 0.2182 1.1082 0.037 Uiso 0.802(7) 1 calc PR A 1
C4A C 0.0222(12) 0.5642(6) 0.9565(5) 0.0243(12) Uani 0.802(7) 1 d PD . 1
C5A C 0.2446(8) 0.5602(5) 0.8791(3) 0.0280(9) Uani 0.802(7) 1 d PD A 1
H5A H 0.2758 0.6463 0.8209 0.034 Uiso 0.802(7) 1 calc PR A 1
C1B C 0.410(9) 0.472(2) 0.874(3) 0.030(5) Uani 0.198(7) 1 d PDU A 2
C2B C 0.289(3) 0.6175(17) 0.8315(13) 0.028(3) Uani 0.198(7) 1 d PDU A 2
H2B H 0.3690 0.6815 0.7679 0.033 Uiso 0.198(7) 1 calc PR A 2
C3B C 0.055(2) 0.6682(12) 0.8816(9) 0.026(4) Uani 0.198(7) 1 d PDU . 2
H3B H -0.0276 0.7667 0.8505 0.031 Uiso 0.198(7) 1 calc PR A 2
C4B C 0.065(4) 0.421(2) 1.0228(18) 0.024(6) Uani 0.198(7) 1 d PDU . 2
C5B C 0.301(3) 0.3763(18) 0.9655(12) 0.024(3) Uani 0.198(7) 1 d PDU A 2
H5B H 0.3867 0.2779 0.9909 0.029 Uiso 0.198(7) 1 calc PR A 2
C6 C 0.6491(5) 0.4240(3) 0.8077(2) 0.0344(6) Uani 1 1 d . . .
H6A H 0.6856 0.5224 0.7627 0.041 Uiso 1 1 calc R A 1
H6B H 0.8281 0.3698 0.8484 0.041 Uiso 1 1 calc R A 1
C7 C 0.6857(5) 0.2217(3) 0.7334(2) 0.0309(6) Uani 1 1 d . . .
H7 H 0.8418 0.1615 0.7790 0.037 Uiso 1 1 calc R A .
C8 C 0.3353(5) 0.3043(3) 0.6096(2) 0.0339(6) Uani 1 1 d . . .
H8 H 0.2052 0.3107 0.5533 0.041 Uiso 1 1 calc R A .
C9 C 0.3444(5) 0.4042(3) 0.6570(2) 0.0321(6) Uani 1 1 d . A .
H9 H 0.2222 0.4941 0.6405 0.039 Uiso 1 1 calc R . .
C10 C 0.6142(5) 0.0593(3) 0.6312(2) 0.0371(6) Uani 1 1 d . . .
H10A H 0.8106 0.0117 0.6582 0.045 Uiso 1 1 calc R A .
H10B H 0.6123 0.0858 0.5498 0.045 Uiso 1 1 calc R . .
C11 C 0.4051(5) -0.0487(3) 0.6808(2) 0.0349(6) Uani 1 1 d . A .
N1 N 0.5658(4) 0.3507(2) 0.73417(17) 0.0293(5) Uani 1 1 d . A .
N2 N 0.5499(4) 0.1914(2) 0.65797(18) 0.0314(5) Uani 1 1 d . A .
O1 O 0.2262(4) -0.0270(2) 0.74861(16) 0.0414(5) Uani 1 1 d . . .
O2 O 0.4369(4) -0.1524(2) 0.64625(18) 0.0453(5) Uani 1 1 d . . .
O3 O 0.9784(5) 0.7298(2) 0.59378(18) 0.0415(5) Uani 1 1 d . . .
O4 O 0.2390(9) 0.0317(4) 0.9369(2) 0.1053(12) Uani 1 1 d . . .
H3C H 0.818(9) 0.771(4) 0.609(3) 0.068(12) Uiso 1 1 d . . .
H3D H 1.106(9) 0.775(4) 0.608(3) 0.079(12) Uiso 1 1 d . . .

loop_
_atom_site_aniso_label
_atom_site_aniso_U_11
_atom_site_aniso_U_22
_atom_site_aniso_U_33
_atom_site_aniso_U_23
_atom_site_aniso_U_13
_atom_site_aniso_U_12
C1A 0.025(2) 0.035(3) 0.032(3) -0.021(2) -0.003(2) -0.014(3)
C2A 0.029(2) 0.029(2) 0.0442(19) -0.0180(17) -0.0057(15) -0.0060(17)
C3A 0.0323(18) 0.027(2) 0.0345(17) -0.0109(14) -0.0053(14) -0.0096(16)
C4A 0.025(3) 0.026(3) 0.027(3) -0.014(2) -0.0053(17) -0.0080(18)
C5A 0.0319(19) 0.032(2) 0.0255(19) -0.0116(16) -0.0044(15) -0.0172(18)
C1B 0.033(9) 0.029(10) 0.036(11) -0.018(9) -0.001(8) -0.014(10)
C2B 0.031(7) 0.030(7) 0.030(8) -0.018(6) -0.001(6) -0.011(6)
C3B 0.034(6) 0.019(6) 0.026(7) -0.008(5) -0.010(5) -0.003(5)
C4B 0.015(10) 0.042(15) 0.026(9) -0.027(9) -0.008(6) 0.002(8)
C5B 0.021(6) 0.025(7) 0.034(7) -0.021(6) -0.007(6) 0.002(6)
C6 0.0302(13) 0.0472(15) 0.0411(14) -0.0304(12) -0.0007(11) -0.0146(11)
C7 0.0251(12) 0.0353(13) 0.0392(14) -0.0196(11) -0.0041(11) -0.0079(10)
C8 0.0268(13) 0.0431(15) 0.0406(14) -0.0251(12) -0.0086(11) -0.0039(11)
C9 0.0271(12) 0.0382(14) 0.0371(14) -0.0202(11) -0.0043(11) -0.0049(10)
C10 0.0286(13) 0.0403(15) 0.0558(17) -0.0330(13) -0.0033(12) -0.0046(11)
C11 0.0230(12) 0.0423(15) 0.0485(15) -0.0275(13) -0.0094(12) -0.0009(11)
N1 0.0227(10) 0.0375(11) 0.0370(11) -0.0224(9) -0.0024(9) -0.0088(9)
N2 0.0248(10) 0.0353(11) 0.0448(12) -0.0263(10) -0.0033(9) -0.0049(9)
O1 0.0313(10) 0.0465(11) 0.0531(12) -0.0257(9) -0.0053(9) -0.0045(8)
O2 0.0342(10) 0.0480(11) 0.0704(14) -0.0393(11) -0.0066(9) -0.0084(9)
O3 0.0324(11) 0.0425(11) 0.0628(13) -0.0341(10) -0.0130(10) -0.0027(9)
O4 0.173(3) 0.099(2) 0.0634(17) -0.0382(17) -0.008(2) -0.050(2)

loop_
_atom_type_symbol
_atom_type_description
_atom_type_scat_dispersion_real
_atom_type_scat_dispersion_imag
_atom_type_scat_source
C C 0.0033 0.0016 'International Tables Vol C Tables 4.2.6.8 and 6.1.1.4'
H H 0.0000 0.0000 'International Tables Vol C Tables 4.2.6.8 and 6.1.1.4'
N N 0.0061 0.0033 'International Tables Vol C Tables 4.2.6.8 and 6.1.1.4'
O O 0.0106 0.0060 'International Tables Vol C Tables 4.2.6.8 and 6.1.1.4'

loop_
_geom_angle_atom_site_label_1
_geom_angle_atom_site_label_2
_geom_angle_atom_site_label_3
_geom_angle
_geom_angle_site_symmetry_1
_geom_angle_site_symmetry_3
C5A C1A C2A 120.2(4) . .
C5A C1A C6 121.5(4) . .
C2A C1A C6 118.3(4) . .
C3A C2A C1A 120.8(4) . .
C3A C2A H2A 119.6 . .
C1A C2A H2A 119.6 . .
C2A C3A C4A 120.6(4) . 2_567
C2A C3A H3A 119.7 . .
C4A C3A H3A 119.7 2_567 .
C4A C4A C3A 118.6(5) 2_567 2_567
C4A C4A C5A 119.8(6) 2_567 .
C3A C4A C5A 121.7(4) 2_567 .
C1A C5A C4A 120.0(5) . .
C1A C5A H5A 120.0 . .
C4A C5A H5A 120.0 . .
C5B C1B C2B 121.7(17) . .
C5B C1B C6 121.6(13) . .
C2B C1B C6 116.4(13) . .
C3B C2B C1B 120.2(15) . .
C3B C2B H2B 119.9 . .
C1B C2B H2B 119.9 . .
C2B C3B C4B 122.0(13) . 2_567
C2B C3B H3B 119.0 . .
C4B C3B H3B 119.0 2_567 .
C3B C4B C5B 125.4(18) 2_567 .
C3B C4B C4B 117.8(14) 2_567 2_567
C5B C4B C4B 117(2) . 2_567
C1B C5B C4B 121.4(16) . .
C1B C5B H5B 119.3 . .
C4B C5B H5B 119.3 . .
N1 C6 C1A 110.0(5) . .
N1 C6 C1B 116(2) . .
C1A C6 C1B 14.4(8) . .
N1 C6 H6A 109.7 . .
C1A C6 H6A 109.7 . .
C1B C6 H6A 95.3 . .
N1 C6 H6B 109.7 . .
C1A C6 H6B 109.7 . .
C1B C6 H6B 117.0 . .
H6A C6 H6B 108.2 . .
N1 C7 N2 108.4(2) . .
N1 C7 H7 125.8 . .
N2 C7 H7 125.8 . .
C9 C8 N2 107.3(2) . .
C9 C8 H8 126.4 . .
N2 C8 H8 126.4 . .
C8 C9 N1 106.8(2) . .
C8 C9 H9 126.6 . .
N1 C9 H9 126.6 . .
N2 C10 C11 114.2(2) . .
N2 C10 H10A 108.7 . .
C11 C10 H10A 108.7 . .
N2 C10 H10B 108.7 . .
C11 C10 H10B 108.7 . .
H10A C10 H10B 107.6 . .
O1 C11 O2 126.9(3) . .
O1 C11 C10 119.0(2) . .
O2 C11 C10 114.1(2) . .
C7 N1 C9 108.8(2) . .
C7 N1 C6 125.9(2) . .
C9 N1 C6 125.3(2) . .
C7 N2 C8 108.7(2) . .
C7 N2 C10 125.9(2) . .
C8 N2 C10 125.3(2) . .
H3C O3 H3D 105(3) . .

loop_
_geom_bond_atom_site_label_1
_geom_bond_atom_site_label_2
_geom_bond_distance
_geom_bond_site_symmetry_2
C1A C5A 1.369(6) .
C1A C2A 1.414(6) .
C1A C6 1.501(5) .
C2A C3A 1.362(5) .
C2A H2A 0.9500 .
C3A C4A 1.420(6) 2_567
C3A H3A 0.9500 .
C4A C4A 1.416(10) 2_567
C4A C3A 1.420(6) 2_567
C4A C5A 1.421(6) .
C5A H5A 0.9500 .
C1B C5B 1.376(13) .
C1B C2B 1.395(13) .
C1B C6 1.50(2) .
C2B C3B 1.375(12) .
C2B H2B 0.9500 .
C3B C4B 1.40(2) 2_567
C3B H3B 0.9500 .
C4B C3B 1.40(2) 2_567
C4B C5B 1.410(12) .
C4B C4B 1.52(4) 2_567
C5B H5B 0.9500 .
C6 N1 1.485(3) .
C6 H6A 0.9900 .
C6 H6B 0.9900 .
C7 N1 1.330(3) .
C7 N2 1.332(3) .
C7 H7 0.9500 .
C8 C9 1.350(3) .
C8 N2 1.377(3) .
C8 H8 0.9500 .
C9 N1 1.382(3) .
C9 H9 0.9500 .
C10 N2 1.466(3) .
C10 C11 1.529(4) .
C10 H10A 0.9900 .
C10 H10B 0.9900 .
C11 O1 1.239(3) .
C11 O2 1.253(3) .
O3 H3C 0.86(4) .
O3 H3D 0.87(4) .
